data_7230737
loop_
_publ_author_name
'Jian, Fang Fang'
'Liu, E.'
'Ma, Jun Ying'

_publ_section_title
;
 Interesting fluorine anion water clusters [F&#x2212;&#x00B7;(H2O)n] in
 metal complex crystals
;
_journal_issue 27
_journal_name_full CrystEngComm
_journal_page_first 3849
_journal_paper_doi 10.1039/C8CE00532J
_journal_volume 20
_journal_year 2018
_chemical_formula_moiety 'C18 H24 N12 Ni, 2(F), 5(H2 O)'
_chemical_formula_sum 'C18 H34 F2 N12 Ni O5'
_chemical_formula_weight 595.28
_space_group_crystal_system orthorhombic
_space_group_IT_number 62
_space_group_name_Hall '-P 2ac 2n'
_space_group_name_H-M_alt 'P n m a'
_symmetry_space_group_name_Hall '-P 2ac 2n'
_symmetry_space_group_name_H-M 'P n m a'
_atom_sites_solution_hydrogens mixed
_audit_creation_date 2018-05-04
_audit_creation_method
;
Olex2 1.2
(compiled 2018.04.26 svn.r3504 for OlexSys, GUI svn.r5492)
;
_audit_update_record
;
2018-05-17 deposited with the CCDC.
2018-05-24 downloaded from the CCDC.
;
_cell_angle_alpha 90
_cell_angle_beta 90
_cell_angle_gamma 90
_cell_formula_units_Z 4
_cell_length_a 8.9000(18)
_cell_length_b 21.140(4)
_cell_length_c 15.030(3)
_cell_measurement_reflns_used 25
_cell_measurement_temperature 293(2)
_cell_measurement_theta_max 14
_cell_measurement_theta_min 4
_cell_volume 2827.8(10)
_computing_cell_refinement 'CAD-4 Software (Enraf-Nonius, 1989)'
_computing_data_collection 'CAD-4 Software (Enraf-Nonius, 1989)'
_computing_data_reduction 'NRCVAX (Gabe et al., 1989)'
_computing_publication_material 'CIFTAB (Sheldrick, 2014)'
_computing_structure_refinement 'ShelXL (Sheldrick, 2015)'
_computing_structure_solution 'SHELXS-97 (Sheldrick, 1990)'
_diffrn_ambient_temperature 293.15
_diffrn_measured_fraction_theta_full 1.000
_diffrn_measured_fraction_theta_max 0.987
_diffrn_measurement_device_type 'Enraf-Nonius CAD-4 diffractometer'
_diffrn_measurement_method 'omega scans'
_diffrn_radiation_type MoK\a
_diffrn_radiation_wavelength 0.71073
_diffrn_reflns_av_R_equivalents 0.0254
_diffrn_reflns_av_unetI/netI 0.0134
_diffrn_reflns_Laue_measured_fraction_full 1.000
_diffrn_reflns_Laue_measured_fraction_max 0.987
_diffrn_reflns_limit_h_max 11
_diffrn_reflns_limit_h_min -11
_diffrn_reflns_limit_k_max 28
_diffrn_reflns_limit_k_min -28
_diffrn_reflns_limit_l_max 19
_diffrn_reflns_limit_l_min -20
_diffrn_reflns_number 36520
_diffrn_reflns_point_group_measured_fraction_full 1.000
_diffrn_reflns_point_group_measured_fraction_max 0.987
_diffrn_reflns_theta_full 25.242
_diffrn_reflns_theta_max 28.330
_diffrn_reflns_theta_min 1.662
_diffrn_source 'fine-focus sealed tube'
_exptl_absorpt_coefficient_mu 0.750
_exptl_absorpt_correction_type none
_exptl_crystal_colour Purple
_exptl_crystal_density_diffrn 1.398
_exptl_crystal_description block
_exptl_crystal_F_000 1248
_exptl_crystal_size_max 0.3
_exptl_crystal_size_mid 0.25
_exptl_crystal_size_min 0.23
_refine_diff_density_max 0.198
_refine_diff_density_min -0.248
_refine_diff_density_rms 0.037
_refine_ls_extinction_coef 0.0029(4)
_refine_ls_extinction_expression Fc^*^=kFc[1+0.001xFc^2^\l^3^/sin(2\q)]^-1/4^
_refine_ls_extinction_method 'SHELXL-2016/6 (Sheldrick 2016)'
_refine_ls_goodness_of_fit_ref 1.036
_refine_ls_hydrogen_treatment constr
_refine_ls_matrix_type full
_refine_ls_number_parameters 185
_refine_ls_number_reflns 3569
_refine_ls_number_restraints 0
_refine_ls_restrained_S_all 1.036
_refine_ls_R_factor_all 0.0418
_refine_ls_R_factor_gt 0.0274
_refine_ls_shift/su_max 0.000
_refine_ls_shift/su_mean 0.000
_refine_ls_structure_factor_coef Fsqd
_refine_ls_weighting_details 'w=1/[\s^2^(Fo^2^)+(0.0450P)^2^+0.6140P] where P=(Fo^2^+2Fc^2^)/3'
_refine_ls_weighting_scheme calc
_refine_ls_wR_factor_gt 0.0775
_refine_ls_wR_factor_ref 0.0869
_reflns_Friedel_coverage 0.000
_reflns_number_gt 2691
_reflns_number_total 3569
_reflns_threshold_expression 'I > 2\s(I)'
_cod_data_source_file c8ce00532j2.cif
_cod_data_source_block qj0794
_cod_depositor_comments 'Adding full bibliography for 7230735--7230737.cif.'
_cod_database_code 7230737
_shelx_shelxl_version_number 2016/6
_shelx_space_group_comment
;
The symmetry employed for this shelxl refinement is uniquely defined
by the following loop, which should always be used as a source of
symmetry information in preference to the above space-group names.
They are only intended as comments.
;
_shelx_estimated_absorpt_t_max 0.846
_shelx_estimated_absorpt_t_min 0.806
_olex2_refinement_description
;
1. Fixed Uiso
 At 1.2 times of:
  All C(H) groups, All N(H) groups, All O(H,H) groups
2.a Riding coordinates:
 O1W(H1WA,H1WB), O2W(H2WA,H2WB), O3W(H3WA,H3WB), O4W(H4WA,H4WB), O5W(H5WA,H5WB)
2.b Aromatic/amide H refined with riding coordinates:
 N2(H2), N4(H4), N6(H6), C1(H1), C2(H2A), C3(H3), C4(H4A), C5(H5), C6(H6A),
 C7(H7), C8(H8), C9(H9)
;
_olex2_submission_special_instructions 'No special instructions were received'

loop_
_space_group_symop_operation_xyz
'x, y, z'
'-x+1/2, -y, z+1/2'
'x+1/2, -y+1/2, -z+1/2'
'-x, y+1/2, -z'
'-x, -y, -z'
'x-1/2, y, -z-1/2'
'-x-1/2, y-1/2, z-1/2'
'x, -y-1/2, z'

loop_
_atom_site_label
_atom_site_type_symbol
_atom_site_fract_x
_atom_site_fract_y
_atom_site_fract_z
_atom_site_U_iso_or_equiv
_atom_site_adp_type
_atom_site_occupancy
_atom_site_site_symmetry_order
_atom_site_calc_flag
_atom_site_refinement_flags_posn
_atom_site_refinement_flags_adp
_atom_site_refinement_flags_occupancy
Ni1 Ni 1.000000 0.000000 0.000000 0.03265(9) Uani 1 2 d S T P
N1 N 0.80066(14) -0.05357(6) 0.00209(7) 0.0404(3) Uani 1 1 d . . .
N2 N 0.65404(16) -0.13596(7) -0.01297(9) 0.0525(3) Uani 1 1 d . . .
H2 H 0.620516 -0.171788 -0.031410 0.063 Uiso 1 1 calc R . .
N3 N 0.91049(13) 0.06100(5) -0.09917(7) 0.0381(3) Uani 1 1 d . . .
N4 N 0.88514(15) 0.13936(6) -0.19379(8) 0.0487(3) Uani 1 1 d . . .
H4 H 0.903602 0.173666 -0.222537 0.058 Uiso 1 1 calc R . .
N5 N 0.91314(13) 0.06013(5) 0.10011(8) 0.0408(3) Uani 1 1 d . . .
N6 N 0.80149(16) 0.13981(6) 0.16482(9) 0.0570(4) Uani 1 1 d . . .
H6 H 0.748008 0.173331 0.171705 0.068 Uiso 1 1 calc R . .
C1 C 0.78110(17) -0.10831(7) -0.03732(10) 0.0448(3) Uani 1 1 d . . .
H1 H 0.848643 -0.125697 -0.077697 0.054 Uiso 1 1 calc R . .
C2 C 0.6772(2) -0.04670(8) 0.05486(14) 0.0640(5) Uani 1 1 d . . .
H2A H 0.658164 -0.012100 0.091389 0.077 Uiso 1 1 calc R . .
C3 C 0.5873(2) -0.09710(10) 0.04632(16) 0.0741(6) Uani 1 1 d . . .
H3 H 0.496587 -0.104001 0.075512 0.089 Uiso 1 1 calc R . .
C4 C 0.96904(16) 0.11378(7) -0.13007(9) 0.0411(3) Uani 1 1 d . . .
H4A H 1.058672 0.131151 -0.109703 0.049 Uiso 1 1 calc R . .
C5 C 0.78080(19) 0.05332(8) -0.14656(11) 0.0559(4) Uani 1 1 d . . .
H5 H 0.713371 0.020066 -0.139705 0.067 Uiso 1 1 calc R . .
C6 C 0.7658(2) 0.10114(9) -0.20450(12) 0.0660(5) Uani 1 1 d . . .
H6A H 0.687365 0.106803 -0.244618 0.079 Uiso 1 1 calc R . .
C7 C 0.82976(17) 0.11047(7) 0.08852(10) 0.0474(3) Uani 1 1 d . . .
H7 H 0.794573 0.124057 0.033477 0.057 Uiso 1 1 calc R . .
C8 C 0.9400(2) 0.05813(8) 0.18972(11) 0.0614(4) Uani 1 1 d . . .
H8 H 0.996661 0.027435 0.218720 0.074 Uiso 1 1 calc R . .
C9 C 0.8721(3) 0.10731(10) 0.22923(12) 0.0740(6) Uani 1 1 d . . .
H9 H 0.873538 0.117027 0.289574 0.089 Uiso 1 1 calc R . .
F1 F 0.45462(15) 0.250000 0.78153(8) 0.0552(3) Uani 1 2 d S T P
F2 F 0.41668(14) 0.250000 0.07371(8) 0.0532(3) Uani 1 2 d S T P
O1W O 0.13239(17) 0.250000 0.31191(10) 0.0492(4) Uani 1 2 d S T P
H1WA H 0.110756 0.250000 0.259631 0.059 Uiso 1 2 d RS T P
H1WB H 0.055256 0.250000 0.344201 0.059 Uiso 1 2 d RS T P
O2W O 0.6654(2) 0.250000 0.65502(12) 0.0759(5) Uani 1 2 d S T P
H2WA H 0.614535 0.250000 0.700736 0.091 Uiso 1 2 d RS T P
H2WB H 0.761155 0.250000 0.669816 0.091 Uiso 1 2 d RS T P
O3W O 0.1343(2) 0.250000 0.56450(14) 0.1039(8) Uani 1 2 d S T P
H3WA H 0.080093 0.250000 0.527502 0.125 Uiso 1 2 d RS T P
H3WB H 0.078093 0.250000 0.610512 0.125 Uiso 1 2 d RS T P
O4W O 0.4499(3) 0.250000 0.51447(12) 0.0758(6) Uani 1 2 d S T P
H4WA H 0.508066 0.250000 0.559179 0.091 Uiso 1 2 d RS T P
H4WB H 0.373956 0.250000 0.530739 0.091 Uiso 1 2 d RS T P
O5W O 0.1252(2) 0.250000 0.13554(12) 0.0851(6) Uani 1 2 d S T P
H5WA H 0.204471 0.250000 0.120377 0.102 Uiso 1 2 d RS T P
H5WB H 0.063911 0.250000 0.093497 0.102 Uiso 1 2 d RS T P

loop_
_atom_site_aniso_label
_atom_site_aniso_U_11
_atom_site_aniso_U_22
_atom_site_aniso_U_33
_atom_site_aniso_U_23
_atom_site_aniso_U_13
_atom_site_aniso_U_12
Ni1 0.03256(15) 0.03262(14) 0.03277(14) -0.00024(9) 0.00017(9) 0.00099(9)
N1 0.0368(6) 0.0420(6) 0.0425(6) 0.0032(5) -0.0015(5) -0.0009(5)
N2 0.0461(8) 0.0499(7) 0.0615(8) 0.0006(6) -0.0024(6) -0.0131(6)
N3 0.0390(6) 0.0398(6) 0.0356(6) 0.0003(4) -0.0012(5) 0.0043(5)
N4 0.0516(8) 0.0527(7) 0.0418(6) 0.0119(5) 0.0003(6) 0.0082(6)
N5 0.0423(7) 0.0403(6) 0.0397(6) -0.0025(5) 0.0055(5) 0.0000(5)
N6 0.0600(9) 0.0513(7) 0.0598(8) -0.0106(6) 0.0164(7) 0.0090(6)
C1 0.0438(8) 0.0474(8) 0.0433(8) 0.0000(6) -0.0026(6) -0.0076(6)
C2 0.0481(9) 0.0564(10) 0.0875(13) -0.0150(9) 0.0178(9) -0.0043(8)
C3 0.0486(10) 0.0740(12) 0.0998(15) -0.0127(11) 0.0233(10) -0.0155(9)
C4 0.0440(8) 0.0439(7) 0.0353(7) 0.0029(6) 0.0002(6) 0.0054(6)
C5 0.0473(9) 0.0604(9) 0.0600(10) 0.0098(8) -0.0141(8) -0.0051(7)
C6 0.0546(10) 0.0804(12) 0.0631(11) 0.0196(9) -0.0217(8) 0.0037(9)
C7 0.0475(9) 0.0472(8) 0.0477(8) -0.0062(6) 0.0049(7) 0.0047(7)
C8 0.0814(12) 0.0633(10) 0.0394(8) 0.0007(7) 0.0076(8) 0.0162(10)
C9 0.0998(16) 0.0796(12) 0.0427(9) -0.0104(9) 0.0144(10) 0.0190(11)
F1 0.0510(7) 0.0628(8) 0.0519(7) 0.000 0.0064(6) 0.000
F2 0.0491(7) 0.0538(7) 0.0567(7) 0.000 -0.0070(6) 0.000
O1W 0.0463(8) 0.0568(8) 0.0444(8) 0.000 -0.0011(6) 0.000
O2W 0.0501(10) 0.1245(16) 0.0531(10) 0.000 -0.0027(8) 0.000
O3W 0.0579(12) 0.190(3) 0.0642(12) 0.000 -0.0075(10) 0.000
O4W 0.0871(14) 0.0892(15) 0.0511(10) 0.000 -0.0039(10) 0.000
O5W 0.0632(12) 0.1429(19) 0.0492(10) 0.000 0.0082(9) 0.000

loop_
_atom_type_symbol
_atom_type_description
_atom_type_scat_dispersion_real
_atom_type_scat_dispersion_imag
_atom_type_scat_source
C C 0.0033 0.0016 'International Tables Vol C Tables 4.2.6.8 and 6.1.1.4'
H H 0.0000 0.0000 'International Tables Vol C Tables 4.2.6.8 and 6.1.1.4'
N N 0.0061 0.0033 'International Tables Vol C Tables 4.2.6.8 and 6.1.1.4'
O O 0.0106 0.0060 'International Tables Vol C Tables 4.2.6.8 and 6.1.1.4'
F F 0.0171 0.0103 'International Tables Vol C Tables 4.2.6.8 and 6.1.1.4'
Ni Ni 0.3393 1.1124 'International Tables Vol C Tables 4.2.6.8 and 6.1.1.4'

loop_
_geom_angle_atom_site_label_1
_geom_angle_atom_site_label_2
_geom_angle_atom_site_label_3
_geom_angle
_geom_angle_site_symmetry_1
_geom_angle_site_symmetry_3
N1 Ni1 N1 180.0 . 5_755
N1 Ni1 N3 91.20(4) . .
N1 Ni1 N3 88.80(4) 5_755 .
N1 Ni1 N3 88.80(4) . 5_755
N1 Ni1 N3 91.20(4) 5_755 5_755
N1 Ni1 N5 89.73(5) . 5_755
N1 Ni1 N5 90.27(5) . .
N1 Ni1 N5 89.73(5) 5_755 .
N1 Ni1 N5 90.27(5) 5_755 5_755
N3 Ni1 N3 180.0 5_755 .
N5 Ni1 N3 89.85(5) . .
N5 Ni1 N3 90.15(5) . 5_755
N5 Ni1 N3 90.15(5) 5_755 .
N5 Ni1 N3 89.85(5) 5_755 5_755
N5 Ni1 N5 180.0 5_755 .
C1 N1 Ni1 125.44(10) . .
C1 N1 C2 104.47(13) . .
C2 N1 Ni1 129.11(11) . .
C1 N2 C3 106.85(14) . .
C4 N3 Ni1 127.83(10) . .
C4 N3 C5 104.55(12) . .
C5 N3 Ni1 127.60(10) . .
C4 N4 C6 106.59(13) . .
C7 N5 Ni1 126.93(10) . .
C7 N5 C8 104.79(13) . .
C8 N5 Ni1 128.12(11) . .
C7 N6 C9 107.16(14) . .
N1 C1 N2 112.21(14) . .
C3 C2 N1 109.95(16) . .
C2 C3 N2 106.53(16) . .
N3 C4 N4 112.13(13) . .
C6 C5 N3 109.47(15) . .
C5 C6 N4 107.25(14) . .
N5 C7 N6 111.84(14) . .
C9 C8 N5 109.44(16) . .
C8 C9 N6 106.75(15) . .

loop_
_geom_bond_atom_site_label_1
_geom_bond_atom_site_label_2
_geom_bond_distance
_geom_bond_site_symmetry_2
Ni1 N1 2.1050(13) .
Ni1 N1 2.1051(13) 5_755
Ni1 N3 2.1258(11) .
Ni1 N3 2.1257(11) 5_755
Ni1 N5 2.1160(11) 5_755
Ni1 N5 2.1160(11) .
N1 C1 1.3114(19) .
N1 C2 1.363(2) .
N2 C1 1.3245(19) .
N2 C3 1.350(2) .
N3 C4 1.3162(18) .
N3 C5 1.3660(19) .
N4 C4 1.3294(18) .
N4 C6 1.344(2) .
N5 C7 1.3091(19) .
N5 C8 1.369(2) .
N6 C7 1.3278(19) .
N6 C9 1.343(2) .
C2 C3 1.339(2) .
C5 C6 1.341(2) .
C8 C9 1.342(2) .

loop_
_geom_hbond_atom_site_label_D
_geom_hbond_atom_site_label_H
_geom_hbond_atom_site_label_A
_geom_hbond_distance_DH
_geom_hbond_distance_HA
_geom_hbond_distance_DA
_geom_hbond_angle_DHA
_geom_hbond_site_symmetry_A
N2 H2 F2 0.86 1.80 2.6537(15) 170.2 5_655
N4 H4 F1 0.86 1.90 2.7553(15) 176.6 6_656
N6 H6 O1W 0.86 1.94 2.7954(16) 178.5 6_656
O1W H1WA O5W 0.81 1.87 2.652(2) 162.3 .
O1W H1WB F2 0.84 1.74 2.577(2) 170.2 6_556
O2W H2WA F1 0.82 1.87 2.671(2) 163.8 .
O2W H2WB F1 0.88 1.87 2.745(2) 171.6 6_657
O3W H3WA F2 0.74 2.10 2.840(3) 177.3 6_556
O3W H3WB F1 0.85 1.96 2.813(3) 178.2 6_557
O4W H4WA O2W 0.85 2.01 2.853(3) 173.4 .
O4W H4WB O3W 0.72 2.19 2.908(3) 173.5 .
O5W H5WA F2 0.74 2.01 2.756(2) 177.5 .
O5W H5WB O4W 0.83 1.91 2.741(3) 171.2 6_556

loop_
_geom_torsion_atom_site_label_1
_geom_torsion_atom_site_label_2
_geom_torsion_atom_site_label_3
_geom_torsion_atom_site_label_4
_geom_torsion
Ni1 N1 C1 N2 169.62(10)
Ni1 N1 C2 C3 -168.73(14)
Ni1 N3 C4 N4 178.32(9)
Ni1 N3 C5 C6 -178.27(12)
Ni1 N5 C7 N6 -176.24(10)
Ni1 N5 C8 C9 175.59(13)
N1 C2 C3 N2 -0.5(2)
N3 C5 C6 N4 -0.3(2)
N5 C8 C9 N6 0.6(2)
C1 N1 C2 C3 0.2(2)
C1 N2 C3 C2 0.6(2)
C2 N1 C1 N2 0.12(18)
C3 N2 C1 N1 -0.43(19)
C4 N3 C5 C6 0.37(19)
C4 N4 C6 C5 0.1(2)
C5 N3 C4 N4 -0.31(16)
C6 N4 C4 N3 0.14(18)
C7 N5 C8 C9 0.0(2)
C7 N6 C9 C8 -0.9(2)
C8 N5 C7 N6 -0.57(18)
C9 N6 C7 N5 0.9(2)
